data_8102977
loop_
_publ_author_name
'Poleti, Dejan'
'Karanovic, Ljiljana'
'Djordjevic, Tamara'
'Hadzi-Tonic, Aleksandra'

_publ_section_title
;
Crystal structure of potassium lead bismuth oxide hydrate, K~1.09~
(Bi~0.93~Pb~0.07~)O~3~ &#x00B7; 1/6H~2~O
;
_journal_issue 4
_journal_name_full 'Zeitschrift f\"ur Kristallographie - New Crystal Structures'
_journal_page_first 365
_journal_page_last 366
_journal_volume 222
_journal_year 2007
_chemical_formula_moiety 'Bi0.93 H0.33 K1.09 O3.17 Pb0.07'
_chemical_formula_structural 'K1.09(Bi0.93Pb0.07)O3 &#x00B7; 1/6H2O'
_chemical_formula_sum 'Bi0.93 H0.33 K1.09 O3.17 Pb0.07'
_chemical_formula_weight 302.44
_chemical_name_systematic
;
potassium lead bismuth oxide hydrate (1.09/0.07/0.93/3/0.17)
;
_space_group_IT_number 204
_symmetry_cell_setting cubic
_symmetry_Int_Tables_number 204
_symmetry_space_group_name_Hall '-I 2 2 3'
_symmetry_space_group_name_H-M 'I m -3'
_atom_sites_solution_hydrogens undef
_atom_sites_solution_primary direct
_atom_sites_solution_secondary difmap
_cell_angle_alpha 90.00
_cell_angle_beta 90.00
_cell_angle_gamma 90.00
_cell_formula_units_Z 12
_cell_length_a 10.013(1)
_cell_length_b 10.013(1)
_cell_length_c 10.013(1)
_cell_measurement_reflns_used 327
_cell_measurement_temperature 295(2)
_cell_measurement_theta_max 32.577
_cell_measurement_theta_min 2.037
_cell_volume 1003.91(17)
_computing_cell_refinement 'HKL SCALEPACK (Otwinowski & Minor, 1997)'
_computing_data_collection 'NONIUS (Nonius, 2002)'
_computing_data_reduction 'DENZO-SMN (Otwinowski & Minor, 1997)'
_computing_molecular_graphics 'ATOMS (Dowty, 2000)'
_computing_structure_refinement 'SHELXL-97 (Sheldrick, 1997)'
_computing_structure_solution 'SHELXS-97 (Sheldrick, 1997)'
_diffrn_ambient_temperature 295(2)
_diffrn_detector_area_resol_mean 0.1
_diffrn_measured_fraction_theta_full 0.981
_diffrn_measured_fraction_theta_max 0.981
_diffrn_measurement_device_type 'Nonius KappaCCD diffractometer'
_diffrn_measurement_method '\f and \w scans'
_diffrn_radiation_monochromator graphite
_diffrn_radiation_source 'fine-focus sealed tube'
_diffrn_radiation_type MoK\a
_diffrn_radiation_wavelength 0.71069
_diffrn_reflns_av_R_equivalents 0.0073
_diffrn_reflns_av_sigmaI/netI 0.0082
_diffrn_reflns_limit_h_max 13
_diffrn_reflns_limit_h_min -13
_diffrn_reflns_limit_k_max 9
_diffrn_reflns_limit_k_min -9
_diffrn_reflns_limit_l_max 9
_diffrn_reflns_limit_l_min -9
_diffrn_reflns_number 452
_diffrn_reflns_theta_full 28.95
_diffrn_reflns_theta_max 28.95
_diffrn_reflns_theta_min 2.88
_diffrn_standards_decay_% 0
_diffrn_standards_interval_count 0
_diffrn_standards_interval_time 0
_diffrn_standards_number 0
_exptl_absorpt_coefficient_mu 53.696
_exptl_absorpt_correction_T_max 0.1498
_exptl_absorpt_correction_T_min 0.0792
_exptl_absorpt_correction_type integration
_exptl_absorpt_process_details 'XPREP (Bruker-AXS, 2007)'
_exptl_crystal_colour red
_exptl_crystal_density_diffrn 6.003
_exptl_crystal_density_method 'not measured'
_exptl_crystal_description 'irregular fragment'
_exptl_crystal_F_000 1553
_exptl_crystal_size_max 0.09
_exptl_crystal_size_mid 0.07
_exptl_crystal_size_min 0.06
_refine_diff_density_max 0.67
_refine_diff_density_min -0.47
_refine_diff_density_rms 0.13
_refine_ls_extinction_coef 0.00058(4)
_refine_ls_extinction_expression Fc^*^=kFc[1+0.001xFc^2^\l^3^/sin(2\q)]^-1/4^
_refine_ls_extinction_method SHELXL
_refine_ls_goodness_of_fit_ref 1.22
_refine_ls_hydrogen_treatment noref
_refine_ls_matrix_type full
_refine_ls_number_parameters 24
_refine_ls_number_reflns 261
_refine_ls_number_restraints 0
_refine_ls_restrained_S_all 1.22
_refine_ls_R_factor_all 0.011
_refine_ls_R_factor_gt 0.010
_refine_ls_shift/su_max 0.001
_refine_ls_shift/su_mean 0.000
_refine_ls_structure_factor_coef Fsqd
_refine_ls_weighting_details 'w=1/[\s^2^(Fo^2^)+(0.0055P)^2^+9.4118P] where P=(Fo^2^+2Fc^2^)/3'
_refine_ls_weighting_scheme calc
_refine_ls_wR_factor_gt 0.023
_refine_ls_wR_factor_ref 0.023
_reflns_number_gt 257
_reflns_number_total 261
_reflns_threshold_expression >2\s(I)
_cod_data_source_file 409932.cff
_cod_data_source_block bipbhy
_cod_database_code 8102977

loop_
_symmetry_equiv_pos_as_xyz
'x, y, z'
'-x, -y, z'
'x, -y, -z'
'-x, y, -z'
'z, x, y'
'y, z, x'
'-z, -x, y'
'-y, z, -x'
'z, -x, -y'
'-y, -z, x'
'-z, x, -y'
'y, -z, -x'
'x+1/2, y+1/2, z+1/2'
'-x+1/2, -y+1/2, z+1/2'
'x+1/2, -y+1/2, -z+1/2'
'-x+1/2, y+1/2, -z+1/2'
'z+1/2, x+1/2, y+1/2'
'y+1/2, z+1/2, x+1/2'
'-z+1/2, -x+1/2, y+1/2'
'-y+1/2, z+1/2, -x+1/2'
'z+1/2, -x+1/2, -y+1/2'
'-y+1/2, -z+1/2, x+1/2'
'-z+1/2, x+1/2, -y+1/2'
'y+1/2, -z+1/2, -x+1/2'
'-x, -y, -z'
'x, y, -z'
'-x, y, z'
'x, -y, z'
'-z, -x, -y'
'-y, -z, -x'
'z, x, -y'
'y, -z, x'
'-z, x, y'
'y, z, -x'
'z, -x, y'
'-y, z, x'
'-x+1/2, -y+1/2, -z+1/2'
'x+1/2, y+1/2, -z+1/2'
'-x+1/2, y+1/2, z+1/2'
'x+1/2, -y+1/2, z+1/2'
'-z+1/2, -x+1/2, -y+1/2'
'-y+1/2, -z+1/2, -x+1/2'
'z+1/2, x+1/2, -y+1/2'
'y+1/2, -z+1/2, x+1/2'
'-z+1/2, x+1/2, y+1/2'
'y+1/2, z+1/2, -x+1/2'
'z+1/2, -x+1/2, y+1/2'
'-y+1/2, z+1/2, x+1/2'

loop_
_atom_site_label
_atom_site_type_symbol
_atom_site_fract_x
_atom_site_fract_y
_atom_site_fract_z
_atom_site_U_iso_or_equiv
_atom_site_adp_type
_atom_site_occupancy
_atom_site_symmetry_multiplicity
_atom_site_Wyckoff_symbol
_atom_site_calc_flag
_atom_site_refinement_flags
_atom_site_disorder_assembly
_atom_site_disorder_group
Bi Bi 0.5000 0.0000 0.16041(2) 0.00513(10) Uani 0.93 12 e d SP . .
Pb Pb 0.5000 0.0000 0.16041(2) 0.00513(10) Uani 0.07 12 e d SP . .
K1 K 0.84403(18) -0.15597(18) 0.15597(18) 0.0338(9) Uani 0.646(9) 16 f d SP . .
K2 K 0.7500 -0.2500 0.2500 0.066(5) Uani 0.343(11) 8 c d SP . .
O1 O 0.6625(3) 0.0000 0.2876(3) 0.0126(6) Uani 1 24 g d S . .
O2 O 0.6390(4) 0.0000 0.0000 0.0093(8) Uani 1 12 d d S . .
O3 O 0.0000 0.0000 0.0000 0.047(5) Uani 1 2 a d S . .

loop_
_atom_site_aniso_label
_atom_site_aniso_U_11
_atom_site_aniso_U_22
_atom_site_aniso_U_33
_atom_site_aniso_U_23
_atom_site_aniso_U_13
_atom_site_aniso_U_12
Bi 0.00604(12) 0.00514(12) 0.00420(12) 0.000 0.000 0.000
Pb 0.00604(12) 0.00514(12) 0.00420(12) 0.000 0.000 0.000
K1 0.0338(9) 0.0338(9) 0.0338(9) -0.0102(7) -0.0102(7) 0.0102(7)
K2 0.066(5) 0.066(5) 0.066(5) -0.059(5) -0.059(5) 0.059(5)
O1 0.0095(14) 0.0235(16) 0.0048(13) 0.000 -0.0039(11) 0.000
O2 0.0061(19) 0.018(2) 0.0036(17) 0.000 0.000 0.000
O3 0.047(5) 0.047(5) 0.047(5) 0.000 0.000 0.000

loop_
_atom_type_symbol
_atom_type_description
_atom_type_scat_dispersion_real
_atom_type_scat_dispersion_imag
_atom_type_scat_source
O O 0.0106 0.0060 'International Tables Vol C Tables 4.2.6.8 and 6.1.1.4'
K K 0.2009 0.2494 'International Tables Vol C Tables 4.2.6.8 and 6.1.1.4'
Pb Pb -3.3944 10.1111 'International Tables Vol C Tables 4.2.6.8 and 6.1.1.4'
Bi Bi -4.1077 10.2566 'International Tables Vol C Tables 4.2.6.8 and 6.1.1.4'
H H 0.0000 0.0000 'International Tables Vol C Tables 4.2.6.8 and 6.1.1.4'

loop_
_geom_angle_atom_site_label_1
_geom_angle_atom_site_label_2
_geom_angle_atom_site_label_3
_geom_angle
_geom_angle_site_symmetry_1
_geom_angle_site_symmetry_3
_geom_angle_publ_flag
O1 Bi O1 103.90(17) . 2_655 ?
O1 Bi O2 87.15(12) 2_655 25_655 ?
O1 Bi O2 87.15(12) . . ?
O2 Bi O2 81.80(17) 25_655 . ?
O1 Bi O1 89.65(5) . 44_554 ?
O1 Bi O1 89.65(5) 2_655 44_554 ?
O2 Bi O1 90.44(6) 25_655 44_554 ?
O2 Bi O1 90.44(6) . 44_554 ?
O1 Bi O1 89.65(5) . 18_544 ?
O1 Bi O1 89.65(5) 2_655 18_544 ?
O2 Bi O1 90.44(6) 25_655 18_544 ?
O2 Bi O1 90.44(6) . 18_544 ?
O1 Bi O1 178.85(17) 44_554 18_544 ?
O1 Bi O2 168.95(12) . 25_655 ?
O1 Bi O2 168.95(12) 2_655 . ?
O1 Bi Bi 128.05(9) . 25_655 ?
O1 Bi Bi 128.05(9) 2_655 25_655 ?
O2 Bi Bi 40.90(9) 25_655 25_655 ?
O2 Bi Bi 40.90(9) . 25_655 ?
O1 Bi Bi 90.58(8) 44_554 25_655 ?
O1 Bi Bi 90.58(8) 18_544 25_655 ?
O1 Bi K2 46.28(3) . 16_655 ?
O1 Bi K2 112.85(6) 2_655 16_655 ?
O2 Bi K2 129.38(4) 25_655 16_655 ?
O2 Bi K2 74.74(6) . 16_655 ?
O1 Bi K2 46.54(3) 44_554 16_655 ?
O1 Bi K2 133.07(3) 18_544 16_655 ?
Bi Bi K2 104.219(3) 25_655 16_655 ?
O1 Bi K2 112.85(6) . 15_445 ?
O1 Bi K2 46.28(3) 2_655 15_445 ?
O2 Bi K2 74.74(6) 25_655 15_445 ?
O2 Bi K2 129.38(4) . 15_445 ?
O1 Bi K2 133.07(3) 44_554 15_445 ?
O1 Bi K2 46.54(3) 18_544 15_445 ?
Bi Bi K2 104.219(3) 25_655 15_445 ?
K2 Bi K2 151.562(6) 16_655 15_445 ?
O1 Bi K2 46.28(3) . . ?
O1 Bi K2 112.85(6) 2_655 . ?
O2 Bi K2 129.38(4) 25_655 . ?
O2 Bi K2 74.74(6) . . ?
O1 Bi K2 133.07(3) 44_554 . ?
O1 Bi K2 46.54(3) 18_544 . ?
Bi Bi K2 104.219(3) 25_655 . ?
K2 Bi K2 86.541(1) 16_655 . ?
K2 Bi K2 86.541(1) 15_445 . ?
O1 Bi K2 112.85(6) . 2_655 ?
O1 Bi K2 46.28(3) 2_655 2_655 ?
O2 Bi K2 74.74(6) 25_655 2_655 ?
O2 Bi K2 129.38(4) . 2_655 ?
O1 Bi K2 46.54(3) 44_554 2_655 ?
O1 Bi K2 133.07(3) 18_544 2_655 ?
Bi Bi K2 104.219(3) 25_655 2_655 ?
K2 Bi K2 86.541(1) 16_655 2_655 ?
K2 Bi K2 86.541(1) 15_445 2_655 ?
K2 Bi K2 151.562(6) . 2_655 ?
K2 K1 O3 180.0(2) . 1_655 ?
K2 K1 O1 70.59(7) . 33_645 ?
O3 K1 O1 109.41(7) 1_655 33_645 ?
K2 K1 O1 70.59(7) . 30_656 ?
O3 K1 O1 109.41(7) 1_655 30_656 ?
O1 K1 O1 109.54(7) 33_645 30_656 ?
K2 K1 O1 70.59(7) . . ?
O3 K1 O1 109.41(7) 1_655 . ?
O1 K1 O1 109.54(7) 33_645 . ?
O1 K1 O1 109.54(7) 30_656 . ?
K2 K1 O2 101.82(8) . 30_656 ?
O3 K1 O2 78.18(8) 1_655 30_656 ?
O1 K1 O2 169.29(11) 33_645 30_656 ?
O1 K1 O2 60.10(7) 30_656 30_656 ?
O1 K1 O2 73.75(6) . 30_656 ?
K2 K1 O2 101.82(8) . 5_645 ?
O3 K1 O2 78.18(8) 1_655 5_645 ?
O1 K1 O2 60.10(7) 33_645 5_645 ?
O1 K1 O2 73.75(6) 30_656 5_645 ?
O1 K1 O2 169.29(11) . 5_645 ?
O2 K1 O2 115.92(6) 30_656 5_645 ?
K2 K1 O2 101.82(8) . . ?
O3 K1 O2 78.18(8) 1_655 . ?
O1 K1 O2 73.75(6) 33_645 . ?
O1 K1 O2 169.29(11) 30_656 . ?
O1 K1 O2 60.10(7) . . ?
O2 K1 O2 115.92(6) 30_656 . ?
O2 K1 O2 115.92(6) 5_645 . ?
K2 K1 K1 125.3 . 28 ?
O3 K1 K1 54.7 1_655 28 ?
O1 K1 K1 131.64(6) 33_645 28 ?
O1 K1 K1 118.82(7) 30_656 28 ?
O1 K1 K1 55.18(7) . 28 ?
O2 K1 K1 58.81(5) 30_656 28 ?
O2 K1 K1 132.91(8) 5_645 28 ?
O2 K1 K1 58.81(5) . 28 ?
K2 K1 K1 125.3 . 27_755 ?
O3 K1 K1 54.7 1_655 27_755 ?
O1 K1 K1 118.82(7) 33_645 27_755 ?
O1 K1 K1 55.18(7) 30_656 27_755 ?
O1 K1 K1 131.64(6) . 27_755 ?
O2 K1 K1 58.81(5) 30_656 27_755 ?
O2 K1 K1 58.81(5) 5_645 27_755 ?
O2 K1 K1 132.91(8) . 27_755 ?
K1 K1 K1 90.0 28 27_755 ?
K2 K1 K1 125.3 . 26 ?
O3 K1 K1 54.7 1_655 26 ?
O1 K1 K1 55.18(7) 33_645 26 ?
O1 K1 K1 131.64(6) 30_656 26 ?
O1 K1 K1 118.82(7) . 26 ?
O2 K1 K1 132.91(8) 30_656 26 ?
O2 K1 K1 58.81(5) 5_645 26 ?
O2 K1 K1 58.81(5) . 26 ?
K1 K1 K1 90.0 28 26 ?
K1 K1 K1 90.0 27_755 26 ?
K2 K1 K1 0.00(10) . 37_645 ?
O3 K1 K1 180.00(14) 1_655 37_645 ?
O1 K1 K1 70.59(7) 33_645 37_645 ?
O1 K1 K1 70.59(7) 30_656 37_645 ?
O1 K1 K1 70.59(7) . 37_645 ?
O2 K1 K1 101.82(8) 30_656 37_645 ?
O2 K1 K1 101.82(8) 5_645 37_645 ?
O2 K1 K1 101.82(8) . 37_645 ?
K1 K1 K1 125.3 28 37_645 ?
K1 K1 K1 125.3 27_755 37_645 ?
K1 K1 K1 125.3 26 37_645 ?
K1 K2 K1 180.0(2) . 37_645 ?
K1 K2 O1 74.36(6) . 33_645 ?
K1 K2 O1 105.64(6) 37_645 33_645 ?
K1 K2 O1 105.64(6) . 21 ?
K1 K2 O1 74.36(6) 37_645 21 ?
O1 K2 O1 180.0 33_645 21 ?
K1 K2 O1 74.36(6) . 30_656 ?
K1 K2 O1 105.64(6) 37_645 30_656 ?
O1 K2 O1 113.02(5) 33_645 30_656 ?
O1 K2 O1 66.98(5) 21 30_656 ?
K1 K2 O1 105.64(6) . 18_544 ?
K1 K2 O1 74.36(6) 37_645 18_544 ?
O1 K2 O1 66.98(5) 33_645 18_544 ?
O1 K2 O1 113.02(5) 21 18_544 ?
O1 K2 O1 180.00(13) 30_656 18_544 ?
K1 K2 O1 74.36(6) . . ?
K1 K2 O1 105.64(6) 37_645 . ?
O1 K2 O1 113.02(5) 33_645 . ?
O1 K2 O1 66.98(5) 21 . ?
O1 K2 O1 113.01(5) 30_656 . ?
O1 K2 O1 66.99(5) 18_544 . ?
K1 K2 O1 105.64(6) . 37_645 ?
K1 K2 O1 74.36(6) 37_645 37_645 ?
O1 K2 O1 66.98(5) 33_645 37_645 ?
O1 K2 O1 113.02(5) 21 37_645 ?
O1 K2 O1 66.99(5) 30_656 37_645 ?
O1 K2 O1 113.01(5) 18_544 37_645 ?
O1 K2 O1 180.0 . 37_645 ?
K1 K2 Bi 98.153(2) . 18_544 ?
K1 K2 Bi 81.847(2) 37_645 18_544 ?
O1 K2 Bi 35.19(6) 33_645 18_544 ?
O1 K2 Bi 144.81(6) 21 18_544 ?
O1 K2 Bi 146.11(6) 30_656 18_544 ?
O1 K2 Bi 33.89(6) 18_544 18_544 ?
O1 K2 Bi 95.85(6) . 18_544 ?
O1 K2 Bi 84.15(6) 37_645 18_544 ?
K1 K2 Bi 81.847(2) . 30_656 ?
K1 K2 Bi 98.153(2) 37_645 30_656 ?
O1 K2 Bi 144.81(6) 33_645 30_656 ?
O1 K2 Bi 35.19(6) 21 30_656 ?
O1 K2 Bi 33.89(6) 30_656 30_656 ?
O1 K2 Bi 146.11(6) 18_544 30_656 ?
O1 K2 Bi 84.15(6) . 30_656 ?
O1 K2 Bi 95.85(6) 37_645 30_656 ?
Bi K2 Bi 180.0 18_544 30_656 ?
Bi O1 Bi 127.47(15) . 17_545 ?
Bi O1 K2 99.83(7) . 16_655 ?
Bi O1 K2 98.28(7) 17_545 16_655 ?
Bi O1 K2 99.83(7) . . ?
Bi O1 K2 98.28(7) 17_545 . ?
K2 O1 K2 138.30(13) 16_655 . ?
Bi O1 K1 103.07(10) . 28 ?
Bi O1 K1 119.26(11) 17_545 28 ?
K2 O1 K1 35.05(7) 16_655 28 ?
K2 O1 K1 104.40(12) . 28 ?
Bi O1 K1 103.07(10) . . ?
Bi O1 K1 119.26(11) 17_545 . ?
K2 O1 K1 104.40(12) 16_655 . ?
K2 O1 K1 35.05(7) . . ?
K1 O1 K1 69.65(14) 28 . ?
Bi O2 Bi 98.20(17) 25_655 . ?
Bi O2 K1 146.85(2) 25_655 28 ?
Bi O2 K1 93.12(5) . 28 ?
Bi O2 K1 93.12(5) 25_655 3 ?
Bi O2 K1 146.85(2) . 3 ?
K1 O2 K1 62.38(9) 28 3 ?
Bi O2 K1 146.85(2) 25_655 . ?
Bi O2 K1 93.12(5) . . ?
K1 O2 K1 62.38(9) 28 . ?
K1 O2 K1 94.17(17) 3 . ?
Bi O2 K1 93.12(5) 25_655 26 ?
Bi O2 K1 146.85(2) . 26 ?
K1 O2 K1 94.17(17) 28 26 ?
K1 O2 K1 62.38(9) 3 26 ?
K1 O2 K1 62.38(9) . 26 ?
K1 O3 K1 180.00(12) 26_455 2_655 ?
K1 O3 K1 109.5 26_455 28_455 ?
K1 O3 K1 70.5 2_655 28_455 ?
K1 O3 K1 109.5 26_455 25_655 ?
K1 O3 K1 70.5 2_655 25_655 ?
K1 O3 K1 109.5 28_455 25_655 ?
K1 O3 K1 70.5 26_455 1_455 ?
K1 O3 K1 109.5 2_655 1_455 ?
K1 O3 K1 70.5 28_455 1_455 ?
K1 O3 K1 180.00(19) 25_655 1_455 ?
K1 O3 K1 70.5 26_455 3_455 ?
K1 O3 K1 109.5 2_655 3_455 ?
K1 O3 K1 70.5 28_455 3_455 ?
K1 O3 K1 70.5 25_655 3_455 ?
K1 O3 K1 109.5 1_455 3_455 ?
K1 O3 K1 109.5 26_455 27_655 ?
K1 O3 K1 70.5 2_655 27_655 ?
K1 O3 K1 109.5 28_455 27_655 ?
K1 O3 K1 109.5 25_655 27_655 ?
K1 O3 K1 70.5 1_455 27_655 ?
K1 O3 K1 180.00(19) 3_455 27_655 ?
K1 O3 K1 70.5 26_455 4_655 ?
K1 O3 K1 109.5 2_655 4_655 ?
K1 O3 K1 180.00(12) 28_455 4_655 ?
K1 O3 K1 70.5 25_655 4_655 ?
K1 O3 K1 109.5 1_455 4_655 ?
K1 O3 K1 109.5 3_455 4_655 ?
K1 O3 K1 70.5 27_655 4_655 ?

loop_
_geom_bond_atom_site_label_1
_geom_bond_atom_site_label_2
_geom_bond_distance
_geom_bond_site_symmetry_2
_geom_bond_publ_flag
Bi O1 2.067(3) . ?
Bi O1 2.067(3) 2_655 ?
Bi O2 2.125(3) 25_655 ?
Bi O2 2.125(3) . ?
Bi O1 2.127(3) 44_554 ?
Bi O1 2.127(3) 18_544 ?
Bi Bi 3.2124(5) 25_655 ?
Bi K2 3.6520(4) 16_655 ?
Bi K2 3.6520(4) 15_445 ?
Bi K2 3.6520(4) . ?
Bi K2 3.6520(4) 2_655 ?
K1 K2 1.631(3) . ?
K1 O3 2.705(3) 1_655 ?
K1 O1 2.735(3) 33_645 ?
K1 O1 2.735(3) 30_656 ?
K1 O1 2.735(3) . ?
K1 O2 3.016(3) 30_656 ?
K1 O2 3.016(3) 5_645 ?
K1 O2 3.016(3) . ?
K1 K1 3.123(4) 28 ?
K1 K1 3.123(4) 27_755 ?
K1 K1 3.123(4) 26 ?
K1 K1 3.262(6) 37_645 ?
K2 K1 1.631(3) 37_645 ?
K2 O1 2.6786(11) 33_645 ?
K2 O1 2.6786(11) 21 ?
K2 O1 2.6786(11) 30_656 ?
K2 O1 2.6786(11) 18_544 ?
K2 O1 2.6786(11) . ?
K2 O1 2.6786(11) 37_645 ?
K2 Bi 3.6520(4) 18_544 ?
K2 Bi 3.6520(4) 30_656 ?
O1 Bi 2.127(3) 17_545 ?
O1 K2 2.6786(11) 16_655 ?
O1 K1 2.735(3) 28 ?
O2 Bi 2.125(3) 25_655 ?
O2 K1 3.016(3) 28 ?
O2 K1 3.016(3) 3 ?
O2 K1 3.016(3) 26 ?
O3 K1 2.705(3) 26_455 ?
O3 K1 2.705(3) 2_655 ?
O3 K1 2.705(3) 28_455 ?
O3 K1 2.705(3) 25_655 ?
O3 K1 2.705(3) 1_455 ?
O3 K1 2.705(3) 3_455 ?
O3 K1 2.705(3) 27_655 ?
O3 K1 2.705(3) 4_655 ?
